data_4310814
loop_
_publ_author_name
'John F. Berry'
'F. Albert Cotton'
'Carlos A. Murillo'
'Brian K. Roberts'

_publ_section_title
;
 An Efficient Synthesis of Acetylide/Trimetal/Acetylide Molecular Wires
;
_journal_name_full 'Inorganic Chemistry'
_journal_page_first 2277
_journal_page_last 2283
_journal_paper_doi 10.1021/ic0354320
_journal_volume 43
_journal_year 2004
_chemical_formula_moiety 'Co3(C10H8N3)4(NC2H3)(C8H5), PF6, (C4H8O)3.95'
_chemical_formula_sum 'C65.8 H71.6 Co3 F6 N13 O3.95 P'
_chemical_formula_weight 1429.52
_chemical_melting_point ?
_chemical_name_common '[Co3(dpa)4(NCMe)2(CCPh)2]PF6, 3.95THF'
_chemical_name_systematic
; 
 ? 
;
_space_group_IT_number 2
_symmetry_cell_setting triclinic
_symmetry_space_group_name_Hall '-P 1'
_symmetry_space_group_name_H-M 'P -1'
_atom_sites_solution_hydrogens geom
_atom_sites_solution_primary direct
_atom_sites_solution_secondary difmap
_audit_creation_method SHELXL-97
_cell_angle_alpha 73.289(4)
_cell_angle_beta 65.744(4)
_cell_angle_gamma 77.236(4)
_cell_formula_units_Z 2
_cell_length_a 15.409(3)
_cell_length_b 16.297(3)
_cell_length_c 16.340(3)
_cell_measurement_reflns_used 2214
_cell_measurement_temperature 293(2)
_cell_measurement_theta_max 48
_cell_measurement_theta_min 5
_cell_volume 3558.1(12)
_computing_cell_refinement SAINT
_computing_data_collection SMART
_computing_data_reduction SAINT
_computing_structure_refinement 'SHELXL-97 (Sheldrick, 1997)'
_computing_structure_solution 'SHELXS-97 (Sheldrick, 1990)'
_diffrn_ambient_temperature 293(2)
_diffrn_measured_fraction_theta_full 0.856
_diffrn_measured_fraction_theta_max 0.856
_diffrn_measurement_device_type 'Bruker SMART 1000'
_diffrn_measurement_method \w-scan
_diffrn_radiation_monochromator graphite
_diffrn_radiation_source 'fine-focus sealed tube'
_diffrn_radiation_type MoK\a
_diffrn_radiation_wavelength 0.71073
_diffrn_reflns_av_R_equivalents 0.0267
_diffrn_reflns_av_sigmaI/netI 0.0897
_diffrn_reflns_limit_h_max 15
_diffrn_reflns_limit_h_min -17
_diffrn_reflns_limit_k_max 18
_diffrn_reflns_limit_k_min -15
_diffrn_reflns_limit_l_max 9
_diffrn_reflns_limit_l_min -18
_diffrn_reflns_number 11307
_diffrn_reflns_theta_full 24.00
_diffrn_reflns_theta_max 24.00
_diffrn_reflns_theta_min 2.08
_diffrn_standards_number 0
_exptl_absorpt_coefficient_mu 0.783
_exptl_absorpt_correction_T_max 0.9545
_exptl_absorpt_correction_T_min 0.8466
_exptl_absorpt_correction_type multi-scan
_exptl_crystal_colour 'dark brown'
_exptl_crystal_density_diffrn 1.334
_exptl_crystal_density_meas ?
_exptl_crystal_density_method .
_exptl_crystal_description plate
_exptl_crystal_F_000 1478
_exptl_crystal_size_max 0.22
_exptl_crystal_size_mid 0.20
_exptl_crystal_size_min 0.06
_refine_diff_density_max 0.684
_refine_diff_density_min -0.339
_refine_diff_density_rms 0.095
_refine_ls_extinction_method none
_refine_ls_goodness_of_fit_ref 1.054
_refine_ls_hydrogen_treatment mixed
_refine_ls_matrix_type full
_refine_ls_number_parameters 853
_refine_ls_number_reflns 9584
_refine_ls_number_restraints 43
_refine_ls_restrained_S_all 1.058
_refine_ls_R_factor_all 0.1200
_refine_ls_R_factor_gt 0.0641
_refine_ls_shift/su_max 0.008
_refine_ls_shift/su_mean 0.000
_refine_ls_structure_factor_coef Fsqd
_refine_ls_weighting_details 'calc w=1/[\s^2^(Fo^2^)+(0.0600P)^2^+6.0000P] where P=(Fo^2^+2Fc^2^)/3'
_refine_ls_weighting_scheme calc
_refine_ls_wR_factor_gt 0.1519
_refine_ls_wR_factor_ref 0.1756
_reflns_number_gt 5321
_reflns_number_total 9584
_reflns_threshold_expression >2sigma(I)
_cod_data_source_file ic0354320si20031213_044610_2.cif
_cod_data_source_block xl
_cod_depositor_comments
;
The following automatic conversions were performed:
'_symmetry_cell_setting' value 'Triclinic' changed to 'triclinic'
according to '/home/adriana/struct/CIF-dictionaries/cif_core.dic'
dictionary named 'cif_core.dic' version 2.4.1 from 2010-06-29.

Automatic conversion script
Id: cif_fix_enum 1555 2011-01-17 13:19:09Z saulius 

The following automatic conversions were performed:

'_chemical_melting_point' value 'not measured' was changed to '?' -
the value is undefined or not given.

Automatic conversion script
Id: cif_fix_values 1569 2011-02-09 13:29:24Z adriana 
;
_cod_original_cell_volume 3558.2(12)
_cod_original_formula_sum 'C65.80 H71.60 Co3 F6 N13 O3.95 P'
_cod_database_code 4310814

loop_
_symmetry_equiv_pos_as_xyz
'x, y, z'
'-x, -y, -z'

loop_
_atom_site_label
_atom_site_type_symbol
_atom_site_fract_x
_atom_site_fract_y
_atom_site_fract_z
_atom_site_U_iso_or_equiv
_atom_site_adp_type
_atom_site_occupancy
_atom_site_symmetry_multiplicity
_atom_site_calc_flag
_atom_site_refinement_flags
_atom_site_disorder_assembly
_atom_site_disorder_group
Co1 Co 0.69385(7) 0.70658(6) 0.28122(6) 0.0354(3) Uani 1 1 d . . .
Co2 Co 0.80024(7) 0.76056(6) 0.31489(6) 0.0311(3) Uani 1 1 d . . .
Co3 Co 0.90541(7) 0.81483(6) 0.34982(6) 0.0328(3) Uani 1 1 d . . .
N1 N 0.7740(4) 0.5937(3) 0.2995(4) 0.0374(14) Uani 1 1 d . . .
N2 N 0.8325(4) 0.6483(3) 0.3804(4) 0.0312(13) Uani 1 1 d . . .
N3 N 0.8859(4) 0.7137(3) 0.4553(4) 0.0326(14) Uani 1 1 d . . .
N4 N 0.6211(4) 0.6847(4) 0.4153(4) 0.0363(14) Uani 1 1 d . . .
N5 N 0.7003(4) 0.7844(3) 0.4248(4) 0.0309(13) Uani 1 1 d . . .
N6 N 0.7896(4) 0.8810(3) 0.4222(4) 0.0320(13) Uani 1 1 d . . .
N7 N 0.6299(4) 0.8277(3) 0.2681(4) 0.0377(14) Uani 1 1 d . . .
N8 N 0.7701(4) 0.8728(3) 0.2497(4) 0.0342(14) Uani 1 1 d . . .
N9 N 0.9108(4) 0.9084(4) 0.2391(4) 0.0381(15) Uani 1 1 d . . .
N10 N 0.7851(5) 0.7370(4) 0.1511(4) 0.0409(16) Uani 1 1 d . . .
N11 N 0.9012(4) 0.7371(3) 0.2051(4) 0.0336(14) Uani 1 1 d . . .
N12 N 1.0066(4) 0.7412(3) 0.2713(4) 0.0366(14) Uani 1 1 d . . .
N13 N 1.0015(4) 0.8649(4) 0.3801(4) 0.0396(15) Uani 1 1 d . . .
C1 C 0.6020(6) 0.6596(5) 0.2503(5) 0.046(2) Uani 1 1 d . . .
C2 C 0.5529(6) 0.6325(5) 0.2258(5) 0.047(2) Uani 1 1 d . . .
C11 C 0.8326(5) 0.5798(4) 0.3484(5) 0.0326(17) Uani 1 1 d . . .
C12 C 0.8917(5) 0.5010(5) 0.3559(5) 0.046(2) Uani 1 1 d . . .
H12A H 0.9315 0.4913 0.3887 0.056 Uiso 1 1 calc R . .
C13 C 0.8912(6) 0.4382(5) 0.3153(6) 0.056(2) Uani 1 1 d . . .
H13A H 0.9304 0.3861 0.3202 0.067 Uiso 1 1 calc R . .
C14 C 0.8316(6) 0.4534(5) 0.2669(6) 0.056(2) Uani 1 1 d . . .
H14A H 0.8295 0.4115 0.2395 0.067 Uiso 1 1 calc R . .
C15 C 0.7756(6) 0.5313(5) 0.2598(5) 0.0451(19) Uani 1 1 d . . .
H15A H 0.7369 0.5415 0.2258 0.054 Uiso 1 1 calc R . .
C21 C 0.4995(6) 0.5996(5) 0.1918(6) 0.046(2) Uani 1 1 d . . .
C22 C 0.4378(7) 0.5369(6) 0.2497(7) 0.067(3) Uani 1 1 d . . .
H22A H 0.4297 0.5189 0.3115 0.081 Uiso 1 1 calc R . .
C23 C 0.3882(8) 0.5011(7) 0.2156(10) 0.095(4) Uani 1 1 d . . .
H23A H 0.3487 0.4588 0.2546 0.114 Uiso 1 1 calc R . .
C24 C 0.3977(8) 0.5282(9) 0.1257(10) 0.088(4) Uani 1 1 d . . .
H24A H 0.3662 0.5038 0.1024 0.105 Uiso 1 1 calc R . .
C25 C 0.4526(9) 0.5896(9) 0.0721(8) 0.107(4) Uani 1 1 d . . .
H25A H 0.4583 0.6090 0.0109 0.129 Uiso 1 1 calc R . .
C26 C 0.5017(7) 0.6258(7) 0.1048(6) 0.083(3) Uani 1 1 d . . .
H26A H 0.5378 0.6702 0.0651 0.100 Uiso 1 1 calc R . .
C31 C 0.8562(5) 0.6412(4) 0.4529(5) 0.0349(17) Uani 1 1 d . . .
C32 C 0.8448(5) 0.5699(5) 0.5281(5) 0.043(2) Uani 1 1 d . . .
H32A H 0.8237 0.5210 0.5274 0.052 Uiso 1 1 calc R . .
C33 C 0.8642(6) 0.5713(5) 0.6021(5) 0.052(2) Uani 1 1 d . . .
H33A H 0.8572 0.5237 0.6512 0.062 Uiso 1 1 calc R . .
C34 C 0.8949(6) 0.6456(5) 0.6028(5) 0.051(2) Uani 1 1 d . . .
H34A H 0.9096 0.6478 0.6519 0.062 Uiso 1 1 calc R . .
C35 C 0.9029(5) 0.7148(5) 0.5304(5) 0.0422(19) Uani 1 1 d . . .
H35A H 0.9207 0.7649 0.5325 0.051 Uiso 1 1 calc R . .
C41 C 0.6301(5) 0.7304(4) 0.4696(5) 0.0343(17) Uani 1 1 d . . .
C42 C 0.5757(5) 0.7156(5) 0.5648(5) 0.046(2) Uani 1 1 d . . .
H42A H 0.5807 0.7477 0.6010 0.056 Uiso 1 1 calc R . .
C43 C 0.5155(6) 0.6529(6) 0.6030(6) 0.062(2) Uani 1 1 d . . .
H43A H 0.4781 0.6431 0.6655 0.074 Uiso 1 1 calc R . .
C44 C 0.5097(6) 0.6036(6) 0.5488(6) 0.059(2) Uani 1 1 d . . .
H44A H 0.4704 0.5596 0.5751 0.071 Uiso 1 1 calc R . .
C45 C 0.5621(5) 0.6207(5) 0.4575(5) 0.047(2) Uani 1 1 d . . .
H45A H 0.5580 0.5876 0.4216 0.057 Uiso 1 1 calc R . .
C61 C 0.7012(5) 0.8551(4) 0.4524(4) 0.0300(16) Uani 1 1 d . . .
C62 C 0.6176(5) 0.9056(5) 0.5008(5) 0.0435(19) Uani 1 1 d . . .
H62A H 0.5574 0.8877 0.5216 0.052 Uiso 1 1 calc R . .
C63 C 0.6272(6) 0.9810(5) 0.5164(5) 0.051(2) Uani 1 1 d . . .
H63A H 0.5732 1.0144 0.5481 0.061 Uiso 1 1 calc R . .
C64 C 0.7178(6) 1.0074(5) 0.4848(6) 0.054(2) Uani 1 1 d . . .
H64A H 0.7251 1.0582 0.4953 0.065 Uiso 1 1 calc R . .
C65 C 0.7952(6) 0.9573(5) 0.4383(5) 0.046(2) Uani 1 1 d . . .
H65A H 0.8553 0.9759 0.4162 0.056 Uiso 1 1 calc R . .
C71 C 0.6796(6) 0.8947(4) 0.2515(4) 0.0368(18) Uani 1 1 d . . .
C72 C 0.6301(6) 0.9789(5) 0.2447(5) 0.047(2) Uani 1 1 d . . .
H72A H 0.6624 1.0253 0.2337 0.056 Uiso 1 1 calc R . .
C73 C 0.5366(6) 0.9941(5) 0.2539(6) 0.057(2) Uani 1 1 d . . .
H73A H 0.5055 1.0501 0.2485 0.068 Uiso 1 1 calc R . .
C74 C 0.4884(6) 0.9250(5) 0.2713(6) 0.061(2) Uani 1 1 d . . .
H74A H 0.4246 0.9338 0.2772 0.073 Uiso 1 1 calc R . .
C75 C 0.5360(6) 0.8442(5) 0.2796(5) 0.051(2) Uani 1 1 d . . .
H75A H 0.5025 0.7978 0.2939 0.062 Uiso 1 1 calc R . .
C91 C 0.8393(5) 0.9268(4) 0.2068(5) 0.0365(17) Uani 1 1 d . . .
C92 C 0.8444(6) 0.9936(5) 0.1287(5) 0.051(2) Uani 1 1 d . . .
H92A H 0.7955 1.0058 0.1060 0.062 Uiso 1 1 calc R . .
C93 C 0.9199(7) 1.0406(5) 0.0860(6) 0.060(2) Uani 1 1 d . . .
H93A H 0.9225 1.0855 0.0350 0.072 Uiso 1 1 calc R . .
C94 C 0.9919(6) 1.0206(5) 0.1191(6) 0.058(2) Uani 1 1 d . . .
H94A H 1.0443 1.0519 0.0905 0.070 Uiso 1 1 calc R . .
C95 C 0.9870(6) 0.9548(5) 0.1945(5) 0.048(2) Uani 1 1 d . . .
H95A H 1.0371 0.9414 0.2158 0.057 Uiso 1 1 calc R . .
C101 C 0.8792(6) 0.7419(4) 0.1306(5) 0.0382(18) Uani 1 1 d . . .
C102 C 0.9394(6) 0.7614(5) 0.0392(5) 0.050(2) Uani 1 1 d . . .
H10A H 1.0035 0.7649 0.0255 0.060 Uiso 1 1 calc R . .
C103 C 0.9091(8) 0.7756(5) -0.0310(6) 0.064(3) Uani 1 1 d . . .
H10B H 0.9516 0.7867 -0.0919 0.077 Uiso 1 1 calc R . .
C104 C 0.8127(8) 0.7731(5) -0.0093(6) 0.063(3) Uani 1 1 d . . .
H10C H 0.7884 0.7843 -0.0555 0.076 Uiso 1 1 calc R . .
C105 C 0.7543(7) 0.7538(5) 0.0810(5) 0.054(2) Uani 1 1 d . . .
H10D H 0.6897 0.7521 0.0952 0.065 Uiso 1 1 calc R . .
C121 C 0.9906(5) 0.7145(4) 0.2064(5) 0.0388(18) Uani 1 1 d . . .
C122 C 1.0645(6) 0.6608(5) 0.1526(5) 0.048(2) Uani 1 1 d . . .
H12B H 1.0544 0.6421 0.1090 0.057 Uiso 1 1 calc R . .
C123 C 1.1498(6) 0.6365(5) 0.1637(6) 0.057(2) Uani 1 1 d . . .
H12C H 1.1981 0.6022 0.1272 0.069 Uiso 1 1 calc R . .
C124 C 1.1649(6) 0.6632(5) 0.2305(6) 0.057(2) Uani 1 1 d . . .
H12D H 1.2230 0.6473 0.2386 0.068 Uiso 1 1 calc R . .
C125 C 1.0920(5) 0.7132(5) 0.2836(5) 0.047(2) Uani 1 1 d . . .
H12E H 1.1009 0.7288 0.3298 0.057 Uiso 1 1 calc R . .
C131 C 1.0540(6) 0.8942(5) 0.3905(5) 0.045(2) Uani 1 1 d . . .
C132 C 1.1242(6) 0.9323(5) 0.4015(6) 0.060(2) Uani 1 1 d . . .
H131 H 1.1749 0.8885 0.4097 0.072 Uiso 1 1 calc R . .
H132 H 1.0939 0.9574 0.4545 0.072 Uiso 1 1 calc R . .
H133 H 1.1503 0.9763 0.3477 0.072 Uiso 1 1 calc R . .
P1 P 1.00198(19) 0.82860(15) 0.67889(17) 0.0610(7) Uani 1 1 d . . .
F1 F 1.0692(5) 0.7749(4) 0.6032(4) 0.115(2) Uani 1 1 d . . .
F2 F 1.0625(5) 0.7938(6) 0.7387(5) 0.164(3) Uani 1 1 d . . .
F3 F 0.9432(5) 0.7486(4) 0.7343(4) 0.127(3) Uani 1 1 d . . .
F4 F 1.0550(5) 0.9100(4) 0.6217(5) 0.123(2) Uani 1 1 d . . .
F5 F 0.9340(4) 0.8610(4) 0.6207(4) 0.0969(19) Uani 1 1 d . . .
F6 F 0.9278(4) 0.8805(4) 0.7537(4) 0.0952(18) Uani 1 1 d . . .
O1S O 1.3138(5) 0.7935(5) 0.3876(6) 0.100(2) Uani 1 1 d . . .
C1S C 1.3218(9) 0.7428(8) 0.4709(10) 0.109(4) Uani 1 1 d . . .
H1SA H 1.2737 0.7649 0.5228 0.131 Uiso 1 1 calc R . .
H1SB H 1.3847 0.7433 0.4707 0.131 Uiso 1 1 calc R . .
C2S C 1.3069(8) 0.6536(8) 0.4767(8) 0.102(4) Uani 1 1 d . . .
H2SA H 1.3672 0.6193 0.4505 0.123 Uiso 1 1 calc R . .
H2SB H 1.2737 0.6247 0.5398 0.123 Uiso 1 1 calc R . .
C3S C 1.2470(9) 0.6707(8) 0.4211(9) 0.115(4) Uani 1 1 d . . .
H3SA H 1.2529 0.6212 0.3966 0.138 Uiso 1 1 calc R . .
H3SB H 1.1801 0.6859 0.4568 0.138 Uiso 1 1 calc R . .
C4S C 1.2882(9) 0.7444(6) 0.3469(8) 0.096(4) Uani 1 1 d . . .
H4SA H 1.3439 0.7244 0.2982 0.116 Uiso 1 1 calc R . .
H4SB H 1.2413 0.7778 0.3211 0.116 Uiso 1 1 calc R . .
O2S O 1.2348(7) 0.4646(6) 0.0613(7) 0.127(3) Uani 1 1 d . . .
C5S C 1.2371(10) 0.4666(11) -0.0245(8) 0.138(6) Uani 1 1 d . . .
H5SA H 1.2714 0.4139 -0.0443 0.165 Uiso 1 1 calc R . .
H5SB H 1.2681 0.5152 -0.0697 0.165 Uiso 1 1 calc R . .
C6S C 1.1354(10) 0.4754(10) -0.0130(9) 0.130(5) Uani 1 1 d . . .
H6SA H 1.1124 0.5352 -0.0327 0.156 Uiso 1 1 calc R . .
H6SB H 1.1274 0.4414 -0.0489 0.156 Uiso 1 1 calc R . .
C7S C 1.0839(9) 0.4440(8) 0.0841(9) 0.105(4) Uani 1 1 d . . .
H7SA H 1.0337 0.4878 0.1094 0.125 Uiso 1 1 calc R . .
H7SB H 1.0551 0.3929 0.0944 0.125 Uiso 1 1 calc R . .
C8S C 1.1534(11) 0.4245(8) 0.1250(8) 0.118(5) Uani 1 1 d . . .
H8SA H 1.1281 0.4458 0.1811 0.141 Uiso 1 1 calc R . .
H8SB H 1.1702 0.3626 0.1404 0.141 Uiso 1 1 calc R . .
O3S O 0.6034(10) 0.7918(9) 0.7335(9) 0.151(5) Uani 0.75 1 d PDU . .
C9S C 0.6906(9) 0.8217(12) 0.7074(9) 0.128(7) Uani 0.75 1 d PDU . .
H9SA H 0.6979 0.8723 0.6572 0.154 Uiso 0.75 1 calc PR . .
H9SB H 0.7432 0.7775 0.6875 0.154 Uiso 0.75 1 calc PR . .
C10S C 0.6893(11) 0.8428(12) 0.7874(11) 0.126(6) Uani 0.75 1 d PDU . .
H10E H 0.7528 0.8300 0.7901 0.151 Uiso 0.75 1 calc PR . .
H10F H 0.6676 0.9035 0.7867 0.151 Uiso 0.75 1 calc PR . .
C11S C 0.6238(12) 0.7900(17) 0.8641(10) 0.187(12) Uani 0.75 1 d PDU . .
H11A H 0.5724 0.8253 0.9018 0.224 Uiso 0.75 1 calc PR . .
H11B H 0.6565 0.7500 0.9019 0.224 Uiso 0.75 1 calc PR . .
C12S C 0.5864(18) 0.7439(14) 0.8244(14) 0.232(14) Uani 0.75 1 d PDU . .
H12F H 0.6192 0.6858 0.8246 0.279 Uiso 0.75 1 calc PR . .
H12G H 0.5184 0.7407 0.8587 0.279 Uiso 0.75 1 calc PR . .
O4S O 1.2726(18) 0.8732(14) 0.0760(18) 0.181(8) Uiso 0.30 1 d PD A 1
C16S C 1.2327(15) 0.9135(17) 0.1557(16) 0.112(8) Uiso 0.30 1 d PD A 1
H16A H 1.1654 0.9344 0.1692 0.134 Uiso 0.30 1 calc PR A 1
H16B H 1.2398 0.8729 0.2098 0.134 Uiso 0.30 1 calc PR A 1
C15S C 1.285(3) 0.9791(19) 0.129(2) 0.186(14) Uiso 0.30 1 d PD A 1
H15B H 1.3279 0.9669 0.1622 0.223 Uiso 0.30 1 calc PR A 1
H15C H 1.2436 1.0321 0.1407 0.223 Uiso 0.30 1 calc PR A 1
C14S C 1.344(3) 0.987(2) 0.023(2) 0.110(8) Uiso 0.30 1 d PD A 1
H14B H 1.4010 1.0152 -0.0001 0.132 Uiso 0.30 1 calc PR A 1
H14C H 1.3054 1.0124 -0.0147 0.132 Uiso 0.30 1 calc PR A 1
C13S C 1.366(2) 0.873(2) 0.042(2) 0.110(8) Uiso 0.30 1 d PD A 1
H13B H 1.3990 0.8514 -0.0134 0.132 Uiso 0.30 1 calc PR A 1
H13C H 1.3961 0.8468 0.0869 0.132 Uiso 0.30 1 calc PR A 1
O4A O 1.2726(18) 0.8732(14) 0.0760(18) 0.181(8) Uiso 0.20 1 d PD B 2
C16A C 1.2327(15) 0.9135(17) 0.1557(16) 0.112(8) Uiso 0.20 1 d PD B 2
H16C H 1.1654 0.9344 0.1692 0.134 Uiso 0.20 1 calc PR B 2
H16D H 1.2398 0.8729 0.2098 0.134 Uiso 0.20 1 calc PR B 2
C15A C 1.285(3) 0.9791(19) 0.129(2) 0.186(14) Uiso 0.20 1 d PD B 2
H15D H 1.2888 0.9934 0.1812 0.223 Uiso 0.20 1 calc PR B 2
H15E H 1.2602 1.0301 0.0935 0.223 Uiso 0.20 1 calc PR B 2
C14A C 1.3867(18) 0.936(3) 0.067(3) 0.110(8) Uiso 0.20 1 d PD B 2
H14D H 1.4118 0.8828 0.0992 0.132 Uiso 0.20 1 calc PR B 2
H14E H 1.4349 0.9756 0.0328 0.132 Uiso 0.20 1 calc PR B 2
C13A C 1.325(4) 0.922(3) 0.003(2) 0.110(8) Uiso 0.20 1 d PD B 2
H13D H 1.2898 0.9747 -0.0191 0.132 Uiso 0.20 1 calc PR B 2
H13E H 1.3647 0.8925 -0.0460 0.132 Uiso 0.20 1 calc PR B 2
O5S O 0.7267(19) 1.2613(19) 0.2456(18) 0.127(4) Uiso 0.33 1 d PD C 1
C17S C 0.704(3) 1.3265(18) 0.189(3) 0.127(4) Uiso 0.33 1 d PD C 1
H17A H 0.7578 1.3592 0.1524 0.153 Uiso 0.33 1 calc PR C 1
H17B H 0.6511 1.3641 0.2229 0.153 Uiso 0.33 1 calc PR C 1
C18S C 0.675(3) 1.296(2) 0.131(2) 0.127(4) Uiso 0.33 1 d PD C 1
H18A H 0.7249 1.2991 0.0698 0.153 Uiso 0.33 1 calc PR C 1
H18B H 0.6159 1.3280 0.1257 0.153 Uiso 0.33 1 calc PR C 1
C19S C 0.663(4) 1.204(2) 0.185(3) 0.127(4) Uiso 0.33 1 d PD C 1
H19A H 0.5989 1.1919 0.2004 0.153 Uiso 0.33 1 calc PR C 1
H19B H 0.7085 1.1642 0.1492 0.153 Uiso 0.33 1 calc PR C 1
C20S C 0.680(3) 1.195(2) 0.267(2) 0.127(4) Uiso 0.33 1 d PD C 1
H20A H 0.6200 1.1982 0.3199 0.153 Uiso 0.33 1 calc PR C 1
H20B H 0.7182 1.1405 0.2807 0.153 Uiso 0.33 1 calc PR C 1
O5A O 0.7495(19) 1.2533(16) 0.0986(15) 0.127(4) Uiso 0.37 1 d PD D 2
C17A C 0.666(2) 1.225(3) 0.142(2) 0.127(4) Uiso 0.37 1 d PD D 2
H17C H 0.6685 1.1740 0.1212 0.153 Uiso 0.37 1 calc PR D 2
H17D H 0.6192 1.2684 0.1236 0.153 Uiso 0.37 1 calc PR D 2
C18A C 0.632(2) 1.203(3) 0.240(2) 0.127(4) Uiso 0.37 1 d PD D 2
H18C H 0.6059 1.1486 0.2664 0.153 Uiso 0.37 1 calc PR D 2
H18D H 0.5864 1.2486 0.2676 0.153 Uiso 0.37 1 calc PR D 2
C19A C 0.731(2) 1.199(3) 0.240(2) 0.127(4) Uiso 0.37 1 d PD D 2
H19C H 0.7257 1.2153 0.2946 0.153 Uiso 0.37 1 calc PR D 2
H19D H 0.7632 1.1412 0.2400 0.153 Uiso 0.37 1 calc PR D 2
C20A C 0.784(2) 1.258(2) 0.158(2) 0.127(4) Uiso 0.37 1 d PD D 2
H20C H 0.7711 1.3166 0.1683 0.153 Uiso 0.37 1 calc PR D 2
H20D H 0.8521 1.2402 0.1390 0.153 Uiso 0.37 1 calc PR D 2

loop_
_atom_site_aniso_label
_atom_site_aniso_U_11
_atom_site_aniso_U_22
_atom_site_aniso_U_33
_atom_site_aniso_U_23
_atom_site_aniso_U_13
_atom_site_aniso_U_12
Co1 0.0436(6) 0.0293(6) 0.0438(6) -0.0146(5) -0.0215(5) -0.0053(5)
Co2 0.0369(6) 0.0254(5) 0.0363(5) -0.0118(4) -0.0146(4) -0.0052(4)
Co3 0.0360(6) 0.0281(5) 0.0391(6) -0.0132(5) -0.0138(5) -0.0059(5)
N1 0.044(4) 0.027(3) 0.047(4) -0.013(3) -0.018(3) -0.006(3)
N2 0.039(3) 0.026(3) 0.037(3) -0.013(3) -0.017(3) -0.004(3)
N3 0.032(3) 0.030(3) 0.041(3) -0.010(3) -0.016(3) -0.004(3)
N4 0.036(4) 0.032(3) 0.048(4) -0.010(3) -0.020(3) -0.007(3)
N5 0.034(3) 0.025(3) 0.042(3) -0.010(3) -0.018(3) -0.007(3)
N6 0.036(4) 0.026(3) 0.039(3) -0.014(3) -0.014(3) -0.006(3)
N7 0.045(4) 0.027(3) 0.050(4) -0.017(3) -0.024(3) 0.002(3)
N8 0.043(4) 0.023(3) 0.043(3) -0.012(3) -0.021(3) -0.001(3)
N9 0.044(4) 0.032(3) 0.042(3) -0.012(3) -0.014(3) -0.010(3)
N10 0.062(5) 0.031(4) 0.042(4) -0.014(3) -0.029(3) -0.004(3)
N11 0.041(4) 0.027(3) 0.037(3) -0.014(3) -0.013(3) -0.005(3)
N12 0.037(4) 0.029(3) 0.044(3) -0.013(3) -0.009(3) -0.008(3)
N13 0.035(4) 0.041(4) 0.045(4) -0.013(3) -0.013(3) -0.008(3)
C1 0.051(5) 0.040(5) 0.053(5) -0.013(4) -0.027(4) 0.005(4)
C2 0.049(5) 0.041(5) 0.065(5) -0.023(4) -0.029(4) -0.004(4)
C11 0.033(4) 0.025(4) 0.040(4) -0.001(3) -0.014(3) -0.009(3)
C12 0.051(5) 0.032(4) 0.061(5) -0.011(4) -0.028(4) 0.000(4)
C13 0.066(6) 0.034(5) 0.071(6) -0.019(4) -0.026(5) -0.001(4)
C14 0.079(6) 0.037(5) 0.067(6) -0.025(4) -0.032(5) -0.008(5)
C15 0.054(5) 0.035(4) 0.056(5) -0.021(4) -0.024(4) -0.002(4)
C21 0.042(5) 0.044(5) 0.065(6) -0.027(4) -0.029(4) 0.007(4)
C22 0.074(7) 0.061(6) 0.085(7) -0.030(6) -0.043(6) 0.001(6)
C23 0.072(8) 0.067(7) 0.179(13) -0.065(8) -0.054(8) -0.007(6)
C24 0.062(7) 0.123(11) 0.126(10) -0.080(9) -0.052(8) 0.002(7)
C25 0.106(10) 0.176(14) 0.079(8) -0.053(9) -0.046(7) -0.038(10)
C26 0.092(8) 0.109(9) 0.060(6) -0.020(6) -0.026(6) -0.037(7)
C31 0.034(4) 0.030(4) 0.046(4) -0.011(4) -0.018(4) -0.004(3)
C32 0.057(5) 0.034(4) 0.044(4) 0.000(4) -0.025(4) -0.012(4)
C33 0.066(6) 0.042(5) 0.049(5) 0.002(4) -0.029(4) -0.011(4)
C34 0.061(6) 0.059(6) 0.041(5) -0.007(4) -0.029(4) -0.007(5)
C35 0.043(5) 0.046(5) 0.049(5) -0.020(4) -0.021(4) -0.005(4)
C41 0.040(4) 0.027(4) 0.040(4) -0.011(3) -0.019(4) -0.002(4)
C42 0.058(5) 0.044(5) 0.038(4) -0.015(4) -0.010(4) -0.017(4)
C43 0.062(6) 0.065(6) 0.049(5) -0.005(5) -0.011(5) -0.019(5)
C44 0.062(6) 0.059(6) 0.060(6) -0.004(5) -0.016(5) -0.037(5)
C45 0.054(5) 0.036(5) 0.060(5) -0.010(4) -0.025(4) -0.015(4)
C61 0.033(4) 0.028(4) 0.034(4) -0.013(3) -0.014(3) -0.002(3)
C62 0.036(4) 0.046(5) 0.052(5) -0.020(4) -0.015(4) -0.001(4)
C63 0.052(5) 0.045(5) 0.061(5) -0.035(4) -0.017(4) 0.007(4)
C64 0.064(6) 0.036(5) 0.078(6) -0.028(4) -0.030(5) -0.007(5)
C65 0.045(5) 0.038(5) 0.067(5) -0.023(4) -0.024(4) -0.004(4)
C71 0.057(5) 0.028(4) 0.032(4) -0.007(3) -0.021(4) -0.008(4)
C72 0.052(5) 0.032(4) 0.059(5) -0.012(4) -0.022(4) -0.004(4)
C73 0.059(6) 0.042(5) 0.069(6) -0.016(4) -0.028(5) 0.010(5)
C74 0.057(6) 0.043(5) 0.098(7) -0.025(5) -0.044(5) 0.010(5)
C75 0.056(6) 0.043(5) 0.070(6) -0.021(4) -0.034(5) -0.001(4)
C91 0.044(5) 0.028(4) 0.040(4) -0.014(3) -0.013(4) -0.006(4)
C92 0.061(6) 0.042(5) 0.046(5) -0.004(4) -0.019(4) -0.006(4)
C93 0.075(7) 0.044(5) 0.051(5) 0.002(4) -0.019(5) -0.014(5)
C94 0.062(6) 0.042(5) 0.064(6) -0.005(5) -0.013(5) -0.023(5)
C95 0.047(5) 0.046(5) 0.053(5) -0.015(4) -0.012(4) -0.021(4)
C101 0.057(5) 0.023(4) 0.038(4) -0.008(3) -0.017(4) -0.015(4)
C102 0.059(5) 0.046(5) 0.043(5) -0.016(4) -0.012(4) -0.012(4)
C103 0.104(8) 0.054(6) 0.040(5) -0.013(4) -0.022(5) -0.025(6)
C104 0.098(8) 0.057(6) 0.048(5) -0.011(4) -0.038(5) -0.015(6)
C105 0.080(6) 0.043(5) 0.054(5) -0.016(4) -0.037(5) -0.007(5)
C121 0.046(5) 0.026(4) 0.046(4) -0.015(3) -0.012(4) -0.007(4)
C122 0.050(5) 0.045(5) 0.053(5) -0.029(4) -0.011(4) -0.009(4)
C123 0.044(5) 0.054(5) 0.073(6) -0.037(5) -0.008(4) -0.001(4)
C124 0.031(5) 0.049(5) 0.087(6) -0.030(5) -0.013(4) 0.006(4)
C125 0.047(5) 0.041(5) 0.060(5) -0.014(4) -0.022(4) -0.008(4)
C131 0.049(5) 0.033(4) 0.058(5) -0.013(4) -0.021(4) -0.006(4)
C132 0.058(6) 0.050(5) 0.092(7) -0.020(5) -0.043(5) -0.008(5)
P1 0.0816(18) 0.0400(13) 0.0606(14) -0.0128(12) -0.0240(14) -0.0080(13)
F1 0.138(6) 0.074(4) 0.090(4) -0.032(4) 0.000(4) 0.006(4)
F2 0.125(6) 0.237(9) 0.142(6) -0.034(6) -0.097(5) 0.039(6)
F3 0.153(6) 0.063(4) 0.116(5) -0.007(4) 0.005(5) -0.045(4)
F4 0.138(6) 0.091(5) 0.130(5) -0.020(4) -0.014(5) -0.073(5)
F5 0.134(5) 0.085(4) 0.106(4) -0.032(4) -0.074(4) -0.007(4)
F6 0.132(5) 0.083(4) 0.076(4) -0.045(3) -0.037(4) 0.010(4)
O1S 0.076(5) 0.080(5) 0.154(7) -0.027(6) -0.050(5) -0.010(4)
C1S 0.102(10) 0.097(10) 0.149(12) -0.046(9) -0.069(9) 0.019(8)
C2S 0.094(9) 0.093(9) 0.127(10) 0.009(8) -0.059(8) -0.032(7)
C3S 0.132(11) 0.086(9) 0.152(12) -0.027(9) -0.068(10) -0.030(8)
C4S 0.158(12) 0.051(7) 0.096(8) -0.021(6) -0.064(9) -0.005(7)
O2S 0.128(8) 0.155(9) 0.119(7) -0.047(6) -0.044(6) -0.039(7)
C5S 0.122(12) 0.221(17) 0.083(9) -0.066(10) 0.000(8) -0.078(12)
C6S 0.109(11) 0.177(15) 0.095(10) -0.021(9) -0.041(9) -0.004(10)
C7S 0.118(10) 0.102(10) 0.100(10) -0.059(8) -0.026(9) -0.008(8)
C8S 0.163(14) 0.107(11) 0.088(9) -0.004(8) -0.049(10) -0.046(10)
O3S 0.177(11) 0.168(12) 0.149(11) -0.092(9) -0.050(10) -0.045(11)
C9S 0.053(8) 0.23(2) 0.068(8) -0.025(10) -0.010(7) 0.024(9)
C10S 0.082(12) 0.175(17) 0.144(13) -0.027(13) -0.067(11) -0.022(11)
C11S 0.072(12) 0.39(4) 0.059(8) -0.024(13) -0.005(8) -0.017(15)
C12S 0.27(3) 0.128(19) 0.28(2) 0.10(2) -0.12(2) -0.12(2)

loop_
_atom_type_symbol
_atom_type_description
_atom_type_scat_dispersion_real
_atom_type_scat_dispersion_imag
_atom_type_scat_source
C C 0.0033 0.0016 'International Tables Vol C Tables 4.2.6.8 and 6.1.1.4'
H H 0.0000 0.0000 'International Tables Vol C Tables 4.2.6.8 and 6.1.1.4'
N N 0.0061 0.0033 'International Tables Vol C Tables 4.2.6.8 and 6.1.1.4'
Co Co 0.3494 0.9721 'International Tables Vol C Tables 4.2.6.8 and 6.1.1.4'
P P 0.1023 0.0942 'International Tables Vol C Tables 4.2.6.8 and 6.1.1.4'
F F 0.0171 0.0103 'International Tables Vol C Tables 4.2.6.8 and 6.1.1.4'
O O 0.0106 0.0060 'International Tables Vol C Tables 4.2.6.8 and 6.1.1.4'

loop_
_geom_angle_atom_site_label_1
_geom_angle_atom_site_label_2
_geom_angle_atom_site_label_3
_geom_angle
_geom_angle_site_symmetry_1
_geom_angle_site_symmetry_3
_geom_angle_publ_flag
N4 Co1 N1 89.0(2) . . ?
N4 Co1 N7 90.1(2) . . ?
N1 Co1 N7 169.8(2) . . ?
N4 Co1 N10 169.1(2) . . ?
N1 Co1 N10 89.8(2) . . ?
N7 Co1 N10 89.2(2) . . ?
N4 Co1 C1 96.0(3) . . ?
N1 Co1 C1 95.0(3) . . ?
N7 Co1 C1 95.2(3) . . ?
N10 Co1 C1 94.9(3) . . ?
N4 Co1 Co2 84.69(16) . . ?
N1 Co1 Co2 84.95(16) . . ?
N7 Co1 Co2 84.83(16) . . ?
N10 Co1 Co2 84.41(17) . . ?
C1 Co1 Co2 179.3(2) . . ?
N8 Co2 N5 89.9(2) . . ?
N8 Co2 N11 90.1(2) . . ?
N5 Co2 N11 179.5(2) . . ?
N8 Co2 N2 179.1(2) . . ?
N5 Co2 N2 90.4(2) . . ?
N11 Co2 N2 89.6(2) . . ?
N8 Co2 Co3 89.61(17) . . ?
N5 Co2 Co3 89.15(16) . . ?
N11 Co2 Co3 90.32(17) . . ?
N2 Co2 Co3 89.51(16) . . ?
N8 Co2 Co1 90.37(17) . . ?
N5 Co2 Co1 90.30(16) . . ?
N11 Co2 Co1 90.23(17) . . ?
N2 Co2 Co1 90.51(16) . . ?
Co3 Co2 Co1 179.45(6) . . ?
N6 Co3 N12 170.3(2) . . ?
N6 Co3 N3 90.9(2) . . ?
N12 Co3 N3 88.8(2) . . ?
N6 Co3 N9 88.5(2) . . ?
N12 Co3 N9 90.2(2) . . ?
N3 Co3 N9 170.8(2) . . ?
N6 Co3 N13 94.9(2) . . ?
N12 Co3 N13 94.8(2) . . ?
N3 Co3 N13 95.1(2) . . ?
N9 Co3 N13 94.1(2) . . ?
N6 Co3 Co2 85.27(16) . . ?
N12 Co3 Co2 85.00(16) . . ?
N3 Co3 Co2 85.47(15) . . ?
N9 Co3 Co2 85.29(16) . . ?
N13 Co3 Co2 179.38(17) . . ?
C15 N1 C11 118.7(6) . . ?
C15 N1 Co1 120.2(5) . . ?
C11 N1 Co1 121.0(4) . . ?
C31 N2 C11 123.8(5) . . ?
C31 N2 Co2 118.9(4) . . ?
C11 N2 Co2 117.2(4) . . ?
C35 N3 C31 119.1(6) . . ?
C35 N3 Co3 120.5(5) . . ?
C31 N3 Co3 120.3(4) . . ?
C45 N4 C41 118.0(6) . . ?
C45 N4 Co1 120.4(5) . . ?
C41 N4 Co1 121.6(4) . . ?
C61 N5 C41 124.1(6) . . ?
C61 N5 Co2 118.2(4) . . ?
C41 N5 Co2 117.7(4) . . ?
C61 N6 C65 118.1(6) . . ?
C61 N6 Co3 121.0(4) . . ?
C65 N6 Co3 120.7(5) . . ?
C75 N7 C71 119.4(6) . . ?
C75 N7 Co1 120.3(5) . . ?
C71 N7 Co1 120.2(5) . . ?
C71 N8 C91 124.1(6) . . ?
C71 N8 Co2 117.4(4) . . ?
C91 N8 Co2 118.4(4) . . ?
C91 N9 C95 119.0(6) . . ?
C91 N9 Co3 120.7(4) . . ?
C95 N9 Co3 120.4(5) . . ?
C105 N10 C101 118.3(7) . . ?
C105 N10 Co1 120.2(6) . . ?
C101 N10 Co1 121.5(4) . . ?
C121 N11 C101 123.9(6) . . ?
C121 N11 Co2 117.5(4) . . ?
C101 N11 Co2 118.6(5) . . ?
C125 N12 C121 119.1(6) . . ?
C125 N12 Co3 120.3(5) . . ?
C121 N12 Co3 120.6(5) . . ?
C131 N13 Co3 175.6(6) . . ?
C2 C1 Co1 175.3(7) . . ?
C1 C2 C21 176.5(9) . . ?
N2 C11 N1 115.2(6) . . ?
N2 C11 C12 125.2(6) . . ?
N1 C11 C12 119.4(6) . . ?
C13 C12 C11 120.6(7) . . ?
C12 C13 C14 119.1(8) . . ?
C15 C14 C13 119.0(7) . . ?
N1 C15 C14 123.2(7) . . ?
C26 C21 C22 115.2(8) . . ?
C26 C21 C2 124.1(8) . . ?
C22 C21 C2 120.7(7) . . ?
C23 C22 C21 121.1(9) . . ?
C24 C23 C22 120.1(11) . . ?
C25 C24 C23 119.0(10) . . ?
C24 C25 C26 121.5(10) . . ?
C21 C26 C25 123.0(10) . . ?
N2 C31 N3 115.3(6) . . ?
N2 C31 C32 125.5(6) . . ?
N3 C31 C32 118.9(6) . . ?
C33 C32 C31 121.2(7) . . ?
C32 C33 C34 118.8(7) . . ?
C35 C34 C33 119.0(7) . . ?
N3 C35 C34 122.8(7) . . ?
N5 C41 N4 114.5(6) . . ?
N5 C41 C42 124.5(6) . . ?
N4 C41 C42 120.8(6) . . ?
C43 C42 C41 118.8(7) . . ?
C42 C43 C44 120.5(8) . . ?
C45 C44 C43 118.9(7) . . ?
C44 C45 N4 123.0(7) . . ?
N5 C61 N6 114.6(6) . . ?
N5 C61 C62 124.6(6) . . ?
N6 C61 C62 120.5(6) . . ?
C63 C62 C61 119.1(7) . . ?
C62 C63 C64 120.1(8) . . ?
C65 C64 C63 118.6(7) . . ?
C64 C65 N6 123.6(7) . . ?
N8 C71 N7 116.1(6) . . ?
N8 C71 C72 126.0(6) . . ?
N7 C71 C72 117.7(7) . . ?
C73 C72 C71 121.8(7) . . ?
C72 C73 C74 119.0(8) . . ?
C75 C74 C73 118.8(8) . . ?
N7 C75 C74 123.2(7) . . ?
N9 C91 N8 115.6(6) . . ?
N9 C91 C92 119.7(6) . . ?
N8 C91 C92 124.5(7) . . ?
C93 C92 C91 120.7(8) . . ?
C92 C93 C94 118.8(7) . . ?
C93 C94 C95 120.1(7) . . ?
N9 C95 C94 121.6(7) . . ?
N10 C101 N11 114.4(6) . . ?
N10 C101 C102 118.8(6) . . ?
N11 C101 C102 126.3(7) . . ?
C103 C102 C101 122.9(8) . . ?
C102 C103 C104 117.8(8) . . ?
C105 C104 C103 118.6(8) . . ?
N10 C105 C104 123.5(8) . . ?
N11 C121 N12 115.6(6) . . ?
N11 C121 C122 125.4(7) . . ?
N12 C121 C122 118.7(7) . . ?
C123 C122 C121 121.1(7) . . ?
C122 C123 C124 119.7(8) . . ?
C125 C124 C123 118.6(8) . . ?
N12 C125 C124 122.7(7) . . ?
N13 C131 C132 178.4(9) . . ?
F2 P1 F4 95.7(5) . . ?
F2 P1 F3 87.7(4) . . ?
F4 P1 F3 176.5(4) . . ?
F2 P1 F6 89.7(4) . . ?
F4 P1 F6 91.1(4) . . ?
F3 P1 F6 88.1(4) . . ?
F2 P1 F1 93.7(4) . . ?
F4 P1 F1 91.4(4) . . ?
F3 P1 F1 89.1(4) . . ?
F6 P1 F1 175.5(4) . . ?
F2 P1 F5 176.4(4) . . ?
F4 P1 F5 87.8(3) . . ?
F3 P1 F5 88.8(4) . . ?
F6 P1 F5 89.4(3) . . ?
F1 P1 F5 87.0(3) . . ?
C4S O1S C1S 109.6(8) . . ?
O1S C1S C2S 106.2(10) . . ?
C3S C2S C1S 101.5(9) . . ?
C4S C3S C2S 102.0(9) . . ?
O1S C4S C3S 105.7(9) . . ?
C5S O2S C8S 105.8(9) . . ?
O2S C5S C6S 104.9(11) . . ?
C7S C6S C5S 105.7(10) . . ?
C8S C7S C6S 105.4(11) . . ?
O2S C8S C7S 107.9(10) . . ?
C9S O3S C12S 103.5(12) . . ?
O3S C9S C10S 106.0(11) . . ?
C11S C10S C9S 105.1(13) . . ?
C10S C11S C12S 105.5(13) . . ?
O3S C12S C11S 105.4(13) . . ?
C13S O4S C16S 108(2) . . ?
C15S C16S O4S 103.8(18) . . ?
C16S C15S C14S 106(2) . . ?
C15S C14S C13S 89.4(18) . . ?
O4S C13S C14S 87(2) . . ?
C17S O5S C20S 114(3) . . ?
O5S C17S C18S 108.8(19) . . ?
C17S C18S C19S 98.9(15) . . ?
C20S C19S C18S 108(2) . . ?
O5S C20S C19S 101(2) . . ?
C17A O5A C20A 110(2) . . ?
O5A C17A C18A 117(2) . . ?
C17A C18A C19A 92(2) . . ?
C20A C19A C18A 108(2) . . ?
O5A C20A C19A 102(2) . . ?

loop_
_geom_bond_atom_site_label_1
_geom_bond_atom_site_label_2
_geom_bond_distance
_geom_bond_site_symmetry_2
_geom_bond_publ_flag
Co1 N4 1.973(6) . ?
Co1 N1 1.995(6) . ?
Co1 N7 1.996(6) . ?
Co1 N10 1.997(6) . ?
Co1 C1 2.034(8) . ?
Co1 Co2 2.3283(13) . ?
Co2 N8 1.899(5) . ?
Co2 N5 1.901(6) . ?
Co2 N11 1.904(6) . ?
Co2 N2 1.910(5) . ?
Co2 Co3 2.3275(13) . ?
Co3 N6 1.973(6) . ?
Co3 N12 1.982(6) . ?
Co3 N3 1.984(5) . ?
Co3 N9 1.988(5) . ?
Co3 N13 2.114(6) . ?
N1 C15 1.346(9) . ?
N1 C11 1.380(8) . ?
N2 C31 1.346(8) . ?
N2 C11 1.361(8) . ?
N3 C35 1.362(8) . ?
N3 C31 1.374(8) . ?
N4 C45 1.370(8) . ?
N4 C41 1.375(8) . ?
N5 C61 1.357(8) . ?
N5 C41 1.370(8) . ?
N6 C61 1.364(8) . ?
N6 C65 1.371(9) . ?
N7 C75 1.355(9) . ?
N7 C71 1.370(8) . ?
N8 C71 1.351(8) . ?
N8 C91 1.361(8) . ?
N9 C91 1.350(8) . ?
N9 C95 1.361(8) . ?
N10 C105 1.350(8) . ?
N10 C101 1.363(9) . ?
N11 C121 1.353(8) . ?
N11 C101 1.369(8) . ?
N12 C125 1.370(9) . ?
N12 C121 1.380(8) . ?
N13 C131 1.114(8) . ?
C1 C2 1.193(9) . ?
C2 C21 1.420(10) . ?
C11 C12 1.407(9) . ?
C12 C13 1.374(10) . ?
C13 C14 1.384(10) . ?
C14 C15 1.372(10) . ?
C21 C26 1.350(11) . ?
C21 C22 1.405(11) . ?
C22 C23 1.402(12) . ?
C23 C24 1.362(14) . ?
C24 C25 1.321(14) . ?
C25 C26 1.385(13) . ?
C31 C32 1.407(9) . ?
C32 C33 1.368(9) . ?
C33 C34 1.397(10) . ?
C34 C35 1.364(9) . ?
C41 C42 1.408(9) . ?
C42 C43 1.368(10) . ?
C43 C44 1.394(11) . ?
C44 C45 1.352(10) . ?
C61 C62 1.425(9) . ?
C62 C63 1.374(10) . ?
C63 C64 1.395(10) . ?
C64 C65 1.360(10) . ?
C71 C72 1.414(10) . ?
C72 C73 1.359(10) . ?
C73 C74 1.383(11) . ?
C74 C75 1.359(10) . ?
C91 C92 1.406(9) . ?
C92 C93 1.358(10) . ?
C93 C94 1.365(10) . ?
C94 C95 1.370(10) . ?
C101 C102 1.381(10) . ?
C102 C103 1.352(10) . ?
C103 C104 1.386(12) . ?
C104 C105 1.362(11) . ?
C121 C122 1.419(10) . ?
C122 C123 1.358(10) . ?
C123 C124 1.398(11) . ?
C124 C125 1.372(10) . ?
C131 C132 1.454(10) . ?
P1 F2 1.531(6) . ?
P1 F4 1.562(5) . ?
P1 F3 1.585(6) . ?
P1 F6 1.592(6) . ?
P1 F1 1.593(6) . ?
P1 F5 1.603(5) . ?
O1S C4S 1.376(11) . ?
O1S C1S 1.412(12) . ?
C1S C2S 1.491(14) . ?
C2S C3S 1.479(13) . ?
C3S C4S 1.478(13) . ?
O2S C5S 1.379(12) . ?
O2S C8S 1.408(13) . ?
C5S C6S 1.478(15) . ?
C6S C7S 1.444(14) . ?
C7S C8S 1.419(14) . ?
O3S C9S 1.386(13) . ?
O3S C12S 1.411(15) . ?
C9S C10S 1.437(15) . ?
C10S C11S 1.434(15) . ?
C11S C12S 1.445(17) . ?
O4S C13S 1.31(3) . ?
O4S C16S 1.47(3) . ?
C16S C15S 1.34(3) . ?
C15S C14S 1.58(4) . ?
C14S C13S 1.77(3) . ?
C14A C13A 1.76(4) . ?
O5S C17S 1.28(2) . ?
O5S C20S 1.32(2) . ?
C17S C18S 1.43(2) . ?
C18S C19S 1.519(18) . ?
C19S C20S 1.43(2) . ?
O5A C17A 1.30(2) . ?
O5A C20A 1.32(2) . ?
C17A C18A 1.42(2) . ?
C18A C19A 1.51(2) . ?
C19A C20A 1.44(2) . ?
